data_7230137
loop_
_publ_author_name
'Pisk, Jana'
'Hrenar, Tomica'
'Rub\<ci\'c, Mirta'
'Pavlovi\'c, Gordana'
'Damjanovi\'c, Vladimir'
'Lovri\'c, Jasna'
'Cindri\'c, Marina'
'Vrdoljak, Vi\<snja'

_publ_section_title
;
 Comparative studies on conventional and solvent-free synthesis toward
 hydrazones: application of PXRD and chemometric data analysis in
 mechanochemical reaction monitoring
;
_journal_issue 13
_journal_name_full CrystEngComm
_journal_page_first 1804
_journal_paper_doi 10.1039/C7CE02136D
_journal_volume 20
_journal_year 2018
_chemical_formula_moiety 'C14 H13 N3 O3, C H4 O'
_chemical_formula_sum 'C15 H17 N3 O4'
_chemical_formula_weight 303.32
_space_group_crystal_system monoclinic
_space_group_IT_number 14
_space_group_name_Hall '-P 2yn'
_space_group_name_H-M_alt 'P 1 21/n 1'
_symmetry_space_group_name_Hall '-P 2yn'
_symmetry_space_group_name_H-M 'P 1 21/n 1'
_atom_sites_solution_hydrogens mixed
_audit_creation_method SHELXL-2014/7
_audit_update_record
;
2017-11-29 deposited with the CCDC.
2018-02-12 downloaded from the CCDC.
;
_cell_angle_alpha 90
_cell_angle_beta 96.305(7)
_cell_angle_gamma 90
_cell_formula_units_Z 4
_cell_length_a 8.7634(6)
_cell_length_b 19.3464(11)
_cell_length_c 8.8479(7)
_cell_measurement_reflns_used 3062
_cell_measurement_temperature 296(2)
_cell_measurement_theta_max 31.7900
_cell_measurement_theta_min 4.6790
_cell_volume 1491.00(18)
_computing_cell_refinement
;
CrysAlisPro, Agilent Technologies,
Version 1.171.37.35 (release 27-03-2014 CrysAlis171 .NET)
(compiled Mar 27 2014,17:12:48)
;
_computing_data_collection
;
CrysAlisPro, Agilent Technologies,
Version 1.171.37.35 (release 27-03-2014 CrysAlis171 .NET)
(compiled Mar 27 2014,17:12:48)
;
_computing_data_reduction
;
CrysAlisPro, Agilent Technologies,
Version 1.171.37.35 (release 27-03-2014 CrysAlis171 .NET)
(compiled Mar 27 2014,17:12:48)
;
_computing_molecular_graphics 'MERCURY 3.8. (CCDC, 2016)'
_computing_publication_material 'SHELXL-2014/7 (Sheldrick, 2014)'
_computing_structure_refinement 'SHELXL-2014/7 (Sheldrick, 2014)'
_computing_structure_solution 'SHELXT-2014/7 (Sheldrick, 2014)'
_diffrn_ambient_temperature 296(2)
_diffrn_measured_fraction_theta_full 0.908
_diffrn_measured_fraction_theta_max 0.934
_diffrn_measurement_device_type 'Xcalibur, Sapphire3'
_diffrn_measurement_method '\w scans'
_diffrn_radiation_type MoK\a
_diffrn_radiation_wavelength 0.71073
_diffrn_reflns_av_R_equivalents 0.0231
_diffrn_reflns_av_unetI/netI 0.0512
_diffrn_reflns_Laue_measured_fraction_full 0.934
_diffrn_reflns_Laue_measured_fraction_max 0.908
_diffrn_reflns_limit_h_max 11
_diffrn_reflns_limit_h_min -10
_diffrn_reflns_limit_k_max 25
_diffrn_reflns_limit_k_min -21
_diffrn_reflns_limit_l_max 10
_diffrn_reflns_limit_l_min -11
_diffrn_reflns_number 4751
_diffrn_reflns_point_group_measured_fraction_full 0.934
_diffrn_reflns_point_group_measured_fraction_max 0.908
_diffrn_reflns_theta_full 25.242
_diffrn_reflns_theta_max 27.498
_diffrn_reflns_theta_min 4.432
_diffrn_source 'Enhance (Mo) X-ray Source'
_exptl_absorpt_coefficient_mu 0.100
_exptl_absorpt_correction_T_max 1.00000
_exptl_absorpt_correction_T_min 0.98216
_exptl_absorpt_correction_type multi-scan
_exptl_absorpt_process_details
;
CrysAlisPro, Agilent Technologies,
Version 1.171.37.35.
Empirical absorption correction using 
spherical harmonics,
implemented in SCALE3 ABSPACK 
scaling algorithm.
;
_exptl_crystal_colour colourless
_exptl_crystal_density_diffrn 1.351
_exptl_crystal_description prism
_exptl_crystal_F_000 640
_exptl_crystal_size_max 0.63
_exptl_crystal_size_mid 0.30
_exptl_crystal_size_min 0.24
_refine_diff_density_max 0.157
_refine_diff_density_min -0.146
_refine_diff_density_rms 0.032
_refine_ls_extinction_coef 0.059(4)
_refine_ls_extinction_expression Fc^*^=kFc[1+0.001xFc^2^\l^3^/sin(2\q)]^-1/4^
_refine_ls_extinction_method 'SHELXL-2014/7 (Sheldrick 2014'
_refine_ls_goodness_of_fit_ref 1.016
_refine_ls_hydrogen_treatment mixed
_refine_ls_matrix_type full
_refine_ls_number_parameters 211
_refine_ls_number_reflns 3114
_refine_ls_number_restraints 3
_refine_ls_restrained_S_all 1.016
_refine_ls_R_factor_all 0.0950
_refine_ls_R_factor_gt 0.0529
_refine_ls_shift/su_max 0.000
_refine_ls_shift/su_mean 0.000
_refine_ls_structure_factor_coef Fsqd
_refine_ls_weighting_details 'w=1/[\s^2^(Fo^2^)+(0.0536P)^2^+0.0834P] where P=(Fo^2^+2Fc^2^)/3'
_refine_ls_weighting_scheme calc
_refine_ls_wR_factor_gt 0.1132
_refine_ls_wR_factor_ref 0.1304
_reflns_Friedel_coverage 0.000
_reflns_number_gt 1935
_reflns_number_total 3114
_reflns_threshold_expression 'I > 2\s(I)'
_cod_data_source_file c7ce02136d2.cif
_cod_data_source_block 2bMeOHexp2084
_cod_depositor_comments 'Adding full bibliography for 7230137--7230144.cif.'
_cod_database_code 7230137
_shelx_shelxl_version_number 2014/7
_shelx_space_group_comment
;
The symmetry employed for this shelxl refinement is uniquely defined
by the following loop, which should always be used as a source of
symmetry information in preference to the above space-group names.
They are only intended as comments.
;

loop_
_space_group_symop_operation_xyz
'x, y, z'
'-x+1/2, y+1/2, -z+1/2'
'-x, -y, -z'
'x-1/2, -y-1/2, z-1/2'

loop_
_atom_site_label
_atom_site_type_symbol
_atom_site_fract_x
_atom_site_fract_y
_atom_site_fract_z
_atom_site_U_iso_or_equiv
_atom_site_adp_type
_atom_site_occupancy
_atom_site_site_symmetry_order
_atom_site_calc_flag
_atom_site_refinement_flags_posn
_atom_site_refinement_flags_adp
N1 N 0.99081(18) 0.00999(9) 0.77112(19) 0.0473(4) Uani 1 1 d D .
H11N H 1.051(2) 0.0426(10) 0.808(2) 0.057 Uiso 1 1 d D U
N2 N 1.05080(18) -0.03958(8) 0.68342(18) 0.0457(4) Uani 1 1 d . .
N3 N 0.54492(18) 0.10435(10) 0.9735(2) 0.0569(5) Uani 1 1 d . .
O1 O 0.75961(16) -0.04239(8) 0.7371(2) 0.0673(5) Uani 1 1 d . .
O2 O 1.02711(16) -0.15202(8) 0.51836(18) 0.0596(4) Uani 1 1 d D .
H12O H 0.997(3) -0.1202(12) 0.570(3) 0.089 Uiso 1 1 d D U
O3 O 1.15756(16) -0.24059(8) 0.34856(17) 0.0585(4) Uani 1 1 d . .
O4 O 0.22427(16) 0.11270(8) 0.8724(2) 0.0675(5) Uani 1 1 d D .
H14O H 0.314(2) 0.1075(14) 0.916(3) 0.081 Uiso 1 1 d D U
C1 C 0.8403(2) 0.00453(10) 0.7928(2) 0.0433(5) Uani 1 1 d . .
C2 C 0.7773(2) 0.05907(10) 0.8882(2) 0.0403(5) Uani 1 1 d . .
C3 C 0.6205(2) 0.05768(11) 0.8990(2) 0.0492(5) Uani 1 1 d . .
H3 H 0.5640 0.0217 0.8510 0.059 Uiso 1 1 calc R U
C4 C 0.6285(2) 0.15510(12) 1.0440(3) 0.0584(6) Uani 1 1 d . .
H4 H 0.5788 0.1887 1.0958 0.070 Uiso 1 1 calc R U
C5 C 0.7847(2) 0.15969(12) 1.0430(3) 0.0607(6) Uani 1 1 d . .
H5 H 0.8391 0.1952 1.0954 0.073 Uiso 1 1 calc R U
C6 C 0.8604(2) 0.11172(11) 0.9645(2) 0.0505(5) Uani 1 1 d . .
H6 H 0.9661 0.1146 0.9626 0.061 Uiso 1 1 calc R U
C7 C 1.1913(2) -0.03497(10) 0.6605(2) 0.0464(5) Uani 1 1 d . .
H7 H 1.2499 0.0018 0.7023 0.056 Uiso 1 1 calc R U
C8 C 1.2617(2) -0.08613(10) 0.5702(2) 0.0402(5) Uani 1 1 d . .
C9 C 1.1769(2) -0.14136(10) 0.5019(2) 0.0408(5) Uani 1 1 d . .
C10 C 1.2497(2) -0.18853(10) 0.4120(2) 0.0426(5) Uani 1 1 d . .
C11 C 1.4024(2) -0.18058(11) 0.3931(2) 0.0477(5) Uani 1 1 d . .
H11 H 1.4496 -0.2117 0.3330 0.057 Uiso 1 1 calc R U
C12 C 1.4863(2) -0.12629(12) 0.4633(2) 0.0530(6) Uani 1 1 d . .
H12 H 1.5897 -0.1215 0.4510 0.064 Uiso 1 1 calc R U
C13 C 1.4172(2) -0.08001(11) 0.5504(2) 0.0491(5) Uani 1 1 d . .
H13 H 1.4744 -0.0439 0.5972 0.059 Uiso 1 1 calc R U
C14 C 1.2297(3) -0.29466(13) 0.2727(3) 0.0677(7) Uani 1 1 d . .
H14A H 1.2696 -0.2764 0.1842 0.101 Uiso 1 1 calc R U
H14B H 1.1559 -0.3301 0.2429 0.101 Uiso 1 1 calc R U
H14C H 1.3122 -0.3138 0.3402 0.101 Uiso 1 1 calc R U
C15 C 0.2166(3) 0.17869(14) 0.8041(3) 0.0669(7) Uani 1 1 d . .
H15A H 0.1339 0.2045 0.8393 0.100 Uiso 1 1 calc R U
H15B H 0.1992 0.1738 0.6956 0.100 Uiso 1 1 calc R U
H15C H 0.3116 0.2027 0.8309 0.100 Uiso 1 1 calc R U

loop_
_atom_site_aniso_label
_atom_site_aniso_U_11
_atom_site_aniso_U_22
_atom_site_aniso_U_33
_atom_site_aniso_U_23
_atom_site_aniso_U_13
_atom_site_aniso_U_12
N1 0.0401(10) 0.0404(10) 0.0616(11) -0.0108(8) 0.0063(8) -0.0009(7)
N2 0.0429(10) 0.0407(10) 0.0540(10) -0.0055(8) 0.0080(8) 0.0036(7)
N3 0.0400(10) 0.0595(12) 0.0728(12) -0.0007(10) 0.0134(8) 0.0030(8)
O1 0.0502(9) 0.0500(10) 0.1022(13) -0.0190(8) 0.0110(8) -0.0107(7)
O2 0.0387(8) 0.0595(10) 0.0824(11) -0.0221(8) 0.0141(7) -0.0092(6)
O3 0.0539(9) 0.0489(9) 0.0733(10) -0.0202(8) 0.0097(7) -0.0050(6)
O4 0.0379(9) 0.0589(11) 0.1030(13) -0.0100(9) -0.0043(8) -0.0031(7)
C1 0.0399(11) 0.0340(11) 0.0554(12) 0.0038(9) 0.0031(9) -0.0009(8)
C2 0.0354(10) 0.0385(11) 0.0467(11) 0.0090(9) 0.0039(8) 0.0021(8)
C3 0.0411(12) 0.0475(12) 0.0592(13) 0.0025(10) 0.0067(9) -0.0028(9)
C4 0.0519(14) 0.0559(14) 0.0699(15) -0.0050(12) 0.0185(11) 0.0090(10)
C5 0.0478(13) 0.0579(15) 0.0772(16) -0.0167(12) 0.0102(11) -0.0032(10)
C6 0.0350(11) 0.0518(13) 0.0652(13) -0.0074(11) 0.0079(9) -0.0012(8)
C7 0.0447(12) 0.0400(11) 0.0543(12) -0.0045(9) 0.0044(9) -0.0054(8)
C8 0.0387(11) 0.0383(11) 0.0435(11) 0.0022(8) 0.0041(8) -0.0024(8)
C9 0.0332(10) 0.0416(11) 0.0477(11) 0.0030(9) 0.0053(8) -0.0019(7)
C10 0.0441(12) 0.0381(11) 0.0451(11) 0.0015(9) 0.0030(9) 0.0000(8)
C11 0.0462(12) 0.0478(13) 0.0506(12) 0.0030(9) 0.0124(9) 0.0076(9)
C12 0.0396(12) 0.0589(15) 0.0626(14) 0.0030(11) 0.0150(10) -0.0040(9)
C13 0.0439(12) 0.0491(13) 0.0543(13) -0.0016(10) 0.0056(9) -0.0092(9)
C14 0.0810(17) 0.0511(15) 0.0728(16) -0.0168(12) 0.0166(13) -0.0019(11)
C15 0.0615(15) 0.0716(18) 0.0684(16) -0.0080(13) 0.0103(11) 0.0011(12)

loop_
_atom_type_symbol
_atom_type_description
_atom_type_scat_dispersion_real
_atom_type_scat_dispersion_imag
_atom_type_scat_source
C C 0.0033 0.0016 'International Tables Vol C Tables 4.2.6.8 and 6.1.1.4'
H H 0.0000 0.0000 'International Tables Vol C Tables 4.2.6.8 and 6.1.1.4'
N N 0.0061 0.0033 'International Tables Vol C Tables 4.2.6.8 and 6.1.1.4'
O O 0.0106 0.0060 'International Tables Vol C Tables 4.2.6.8 and 6.1.1.4'

loop_
_geom_angle_atom_site_label_1
_geom_angle_atom_site_label_2
_geom_angle_atom_site_label_3
_geom_angle
C1 N1 N2 117.60(16)
C1 N1 H11N 124.6(15)
N2 N1 H11N 117.8(15)
C7 N2 N1 118.55(16)
C3 N3 C4 116.76(17)
C9 O2 H12O 108.7(18)
C10 O3 C14 117.32(16)
C15 O4 H14O 107.6(18)
O1 C1 N1 121.97(19)
O1 C1 C2 121.31(18)
N1 C1 C2 116.72(16)
C6 C2 C3 116.89(18)
C6 C2 C1 126.01(17)
C3 C2 C1 117.08(17)
N3 C3 C2 124.71(19)
N3 C3 H3 117.6
C2 C3 H3 117.6
N3 C4 C5 122.7(2)
N3 C4 H4 118.7
C5 C4 H4 118.7
C4 C5 C6 119.8(2)
C4 C5 H5 120.1
C6 C5 H5 120.1
C5 C6 C2 119.11(18)
C5 C6 H6 120.4
C2 C6 H6 120.4
N2 C7 C8 121.12(18)
N2 C7 H7 119.4
C8 C7 H7 119.4
C13 C8 C9 119.26(18)
C13 C8 C7 119.35(17)
C9 C8 C7 121.39(17)
O2 C9 C8 123.02(17)
O2 C9 C10 117.86(16)
C8 C9 C10 119.11(17)
O3 C10 C11 124.69(18)
O3 C10 C9 115.08(16)
C11 C10 C9 120.24(17)
C10 C11 C12 120.28(19)
C10 C11 H11 119.9
C12 C11 H11 119.9
C13 C12 C11 120.19(18)
C13 C12 H12 119.9
C11 C12 H12 119.9
C12 C13 C8 120.91(18)
C12 C13 H13 119.5
C8 C13 H13 119.5
O3 C14 H14A 109.5
O3 C14 H14B 109.5
H14A C14 H14B 109.5
O3 C14 H14C 109.5
H14A C14 H14C 109.5
H14B C14 H14C 109.5
O4 C15 H15A 109.5
O4 C15 H15B 109.5
H15A C15 H15B 109.5
O4 C15 H15C 109.5
H15A C15 H15C 109.5
H15B C15 H15C 109.5

loop_
_geom_bond_atom_site_label_1
_geom_bond_atom_site_label_2
_geom_bond_distance
N1 C1 1.358(2)
N1 N2 1.374(2)
N1 H11N 0.861(15)
N2 C7 1.273(2)
N3 C3 1.336(3)
N3 C4 1.338(3)
O1 C1 1.220(2)
O2 C9 1.353(2)
O2 H12O 0.826(17)
O3 C10 1.372(2)
O3 C14 1.427(3)
O4 C15 1.411(3)
O4 H14O 0.841(16)
C1 C2 1.494(3)
C2 C6 1.384(3)
C2 C3 1.388(2)
C3 H3 0.9300
C4 C5 1.373(3)
C4 H4 0.9300
C5 C6 1.373(3)
C5 H5 0.9300
C6 H6 0.9300
C7 C8 1.451(3)
C7 H7 0.9300
C8 C13 1.398(2)
C8 C9 1.400(3)
C9 C10 1.408(3)
C10 C11 1.375(2)
C11 C12 1.389(3)
C11 H11 0.9300
C12 C13 1.365(3)
C12 H12 0.9300
C13 H13 0.9300
C14 H14A 0.9600
C14 H14B 0.9600
C14 H14C 0.9600
C15 H15A 0.9600
C15 H15B 0.9600
C15 H15C 0.9600

loop_
_geom_hbond_atom_site_label_D
_geom_hbond_atom_site_label_H
_geom_hbond_atom_site_label_A
_geom_hbond_distance_DH
_geom_hbond_distance_HA
_geom_hbond_distance_DA
_geom_hbond_angle_DHA
_geom_hbond_site_symmetry_A
N1 H11N O4 0.861(15) 2.070(16) 2.921(2) 170(2) 1_655
O2 H12O N2 0.826(17) 1.89(2) 2.615(2) 146(2) .
O4 H14O N3 0.841(16) 2.035(17) 2.858(2) 166(2) .
C4 H4 O3 0.93 2.57 3.433(3) 153.6 2_656
C6 H6 O4 0.93 2.48 3.377(3) 161.9 1_655
C7 H7 O4 0.93 2.64 3.412(3) 140.3 1_655
C13 H13 O1 0.93 2.67 3.343(2) 130.4 1_655
C14 H14B O1 0.96 2.63 3.182(3) 116.8 4_655
C15 H15B O2 0.96 2.62 3.410(3) 139.7 3_656

loop_
_geom_torsion_atom_site_label_1
_geom_torsion_atom_site_label_2
_geom_torsion_atom_site_label_3
_geom_torsion_atom_site_label_4
_geom_torsion
C1 N1 N2 C7 179.29(18)
N2 N1 C1 O1 0.0(3)
N2 N1 C1 C2 -179.86(16)
O1 C1 C2 C6 175.5(2)
N1 C1 C2 C6 -4.6(3)
O1 C1 C2 C3 -5.8(3)
N1 C1 C2 C3 174.04(18)
C4 N3 C3 C2 -1.1(3)
C6 C2 C3 N3 2.1(3)
C1 C2 C3 N3 -176.73(19)
C3 N3 C4 C5 -0.8(3)
N3 C4 C5 C6 1.5(4)
C4 C5 C6 C2 -0.4(3)
C3 C2 C6 C5 -1.2(3)
C1 C2 C6 C5 177.47(19)
N1 N2 C7 C8 179.37(18)
N2 C7 C8 C13 -178.63(18)
N2 C7 C8 C9 1.6(3)
C13 C8 C9 O2 178.34(17)
C7 C8 C9 O2 -1.9(3)
C13 C8 C9 C10 -1.5(3)
C7 C8 C9 C10 178.30(17)
C14 O3 C10 C11 7.8(3)
C14 O3 C10 C9 -172.18(18)
O2 C9 C10 O3 0.8(3)
C8 C9 C10 O3 -179.43(16)
O2 C9 C10 C11 -179.21(17)
C8 C9 C10 C11 0.6(3)
O3 C10 C11 C12 -179.49(19)
C9 C10 C11 C12 0.5(3)
C10 C11 C12 C13 -0.7(3)
C11 C12 C13 C8 -0.2(3)
C9 C8 C13 C12 1.3(3)
C7 C8 C13 C12 -178.5(2)
